data_7207407
loop_
_publ_author_name
'Li, Guo-Bi'
'He, Jian-Rong'
'Liu, Jun-Min'
'Su, Cheng-Yong'

_publ_section_title
;
 Anion effect on the structural diversity of three 1D coordination
 polymers based on a pyridyl diimide ligand
;
_journal_issue 6
_journal_name_full CrystEngComm
_journal_page_first 2152
_journal_paper_doi 10.1039/c2ce06147c
_journal_volume 14
_journal_year 2012
_chemical_formula_sum 'C28 H24 F6 N4 O17 S2 Zn'
_chemical_formula_weight 932.00
_chemical_name_systematic
;
?
;
_space_group_IT_number 2
_symmetry_cell_setting triclinic
_symmetry_space_group_name_Hall '-P 1'
_symmetry_space_group_name_H-M 'P -1'
_atom_sites_solution_hydrogens geom
_atom_sites_solution_primary direct
_atom_sites_solution_secondary difmap
_audit_creation_method SHELXL-97
_cell_angle_alpha 71.189(6)
_cell_angle_beta 87.143(6)
_cell_angle_gamma 78.616(6)
_cell_formula_units_Z 1
_cell_length_a 8.5441(6)
_cell_length_b 9.5798(7)
_cell_length_c 12.6628(9)
_cell_measurement_reflns_used 3189
_cell_measurement_temperature 150(2)
_cell_measurement_theta_max 62.4049
_cell_measurement_theta_min 3.6849
_cell_volume 961.69(13)
_computing_cell_refinement 'Bruker FRAMBO'
_computing_data_collection 'Bruker FRAMBO'
_computing_data_reduction 'Bruker SHELXTL'
_computing_molecular_graphics 'Bruker SHELXTL'
_computing_publication_material 'Bruker SHELXTL'
_computing_structure_refinement 'SHELXL-97 (Sheldrick, 1997)'
_computing_structure_solution 'SHELXS-97 (Sheldrick, 1990)'
_diffrn_ambient_temperature 150(2)
_diffrn_detector_area_resol_mean 16.0855
_diffrn_measured_fraction_theta_full 0.990
_diffrn_measured_fraction_theta_max 0.990
_diffrn_measurement_device_type 'Oxfor Germini Sl Ultra'
_diffrn_measurement_method '\w and \p scan'
_diffrn_radiation_monochromator graphite
_diffrn_radiation_source 'fine-focus sealed tube'
_diffrn_radiation_type CuK\a
_diffrn_radiation_wavelength 1.54178
_diffrn_reflns_av_R_equivalents 0.0231
_diffrn_reflns_av_sigmaI/netI 0.0345
_diffrn_reflns_limit_h_max 9
_diffrn_reflns_limit_h_min -9
_diffrn_reflns_limit_k_max 9
_diffrn_reflns_limit_k_min -10
_diffrn_reflns_limit_l_max 12
_diffrn_reflns_limit_l_min -14
_diffrn_reflns_number 4588
_diffrn_reflns_theta_full 60.00
_diffrn_reflns_theta_max 60.00
_diffrn_reflns_theta_min 3.69
_diffrn_standards_decay_% none
_exptl_absorpt_coefficient_mu 2.871
_exptl_absorpt_correction_T_max 1.00000
_exptl_absorpt_correction_T_min 0.59849
_exptl_absorpt_correction_type multi-scan
_exptl_absorpt_process_details 'SADABS (Bruker 1997)'
_exptl_crystal_colour yellow
_exptl_crystal_density_diffrn 1.609
_exptl_crystal_density_method 'not measured'
_exptl_crystal_description block
_exptl_crystal_F_000 472
_exptl_crystal_size_max 0.25
_exptl_crystal_size_mid 0.20
_exptl_crystal_size_min 0.18
_refine_diff_density_max 1.736
_refine_diff_density_min -0.521
_refine_diff_density_rms 0.125
_refine_ls_extinction_method none
_refine_ls_goodness_of_fit_ref 1.020
_refine_ls_hydrogen_treatment geom
_refine_ls_matrix_type full
_refine_ls_number_parameters 289
_refine_ls_number_reflns 2836
_refine_ls_number_restraints 18
_refine_ls_restrained_S_all 1.017
_refine_ls_R_factor_all 0.0598
_refine_ls_R_factor_gt 0.0564
_refine_ls_shift/su_max 0.000
_refine_ls_shift/su_mean 0.000
_refine_ls_structure_factor_coef Fsqd
_refine_ls_weighting_details 'calc w=1/[\s^2^(Fo^2^)+(0.1286P)^2^+1.5550P] where P=(Fo^2^+2Fc^2^)/3'
_refine_ls_weighting_scheme calc
_refine_ls_wR_factor_gt 0.1742
_refine_ls_wR_factor_ref 0.1789
_reflns_number_gt 2586
_reflns_number_total 2836
_reflns_threshold_expression >2sigma(I)
_cod_data_source_file c2ce06147c.txt
_cod_data_source_block 3
_cod_original_cell_volume 961.69(12)
_cod_original_sg_symbol_H-M P-1
_cod_database_code 7207407

loop_
_symmetry_equiv_pos_as_xyz
'x, y, z'
'-x, -y, -z'

loop_
_atom_site_label
_atom_site_type_symbol
_atom_site_fract_x
_atom_site_fract_y
_atom_site_fract_z
_atom_site_U_iso_or_equiv
_atom_site_adp_type
_atom_site_occupancy
_atom_site_symmetry_multiplicity
_atom_site_calc_flag
_atom_site_refinement_flags
_atom_site_disorder_assembly
_atom_site_disorder_group
Zn1 Zn 1.0000 -0.5000 0.5000 0.0262(3) Uani 1 2 d S . .
S1 S 0.44323(12) -0.31171(11) 0.27866(8) 0.0309(3) Uani 1 1 d . . .
O2 O 0.9127(3) 0.3917(3) 0.1991(2) 0.0357(7) Uani 1 1 d . . .
O1 O 0.4687(4) 0.1956(3) 0.3195(2) 0.0366(7) Uani 1 1 d . . .
O5 O 0.4009(4) -0.2843(4) 0.3833(3) 0.0433(8) Uani 1 1 d . . .
N2 N 0.6919(4) 0.2897(3) 0.2578(3) 0.0274(7) Uani 1 1 d . . .
O2W O 1.2347(4) -0.4869(4) 0.5249(3) 0.0351(7) Uani 1 1 d . . .
O1W O 1.0538(4) -0.4761(3) 0.3278(2) 0.0339(7) Uani 1 1 d . . .
O4 O 0.6020(4) -0.3934(4) 0.2758(3) 0.0516(9) Uani 1 1 d . . .
O3 O 0.3223(5) -0.3592(5) 0.2322(3) 0.0652(12) Uani 1 1 d . . .
N1 N 0.9251(4) -0.2626(4) 0.4548(3) 0.0282(7) Uani 1 1 d . . .
C9 C 0.5389(5) 0.4576(4) 0.0512(3) 0.0248(8) Uani 1 1 d . . .
C8 C 0.4566(5) 0.3589(4) 0.1331(3) 0.0266(8) Uani 1 1 d . . .
F3 F 0.4852(7) -0.1396(5) 0.0801(3) 0.1122(17) Uani 1 1 d . . .
C10 C 0.6947(5) 0.4725(4) 0.0712(3) 0.0263(8) Uani 1 1 d . . .
F2 F 0.3076(8) -0.0373(5) 0.1761(5) 0.138(2) Uani 1 1 d . . .
C6 C 0.7587(5) 0.2161(4) 0.3720(3) 0.0303(9) Uani 1 1 d . . .
H6A H 0.6776 0.2339 0.4251 0.036 Uiso 1 1 calc R . .
H6B H 0.8473 0.2613 0.3809 0.036 Uiso 1 1 calc R . .
C11 C 0.7773(5) 0.3839(4) 0.1789(3) 0.0286(9) Uani 1 1 d . . .
C5 C 0.8164(5) 0.0482(4) 0.3984(3) 0.0279(9) Uani 1 1 d . . .
C12 C 0.7712(5) 0.5696(4) -0.0092(3) 0.0309(9) Uani 1 1 d . . .
H12 H 0.8738 0.5793 0.0044 0.037 Uiso 1 1 calc R . .
F1 F 0.5569(7) -0.0667(5) 0.2115(5) 0.121(2) Uani 1 1 d . . .
C7 C 0.5358(5) 0.2750(4) 0.2434(3) 0.0277(9) Uani 1 1 d . . .
C1 C 0.7444(5) -0.0517(5) 0.4820(3) 0.0342(9) Uani 1 1 d . . .
H1A H 0.6591 -0.0163 0.5211 0.041 Uiso 1 1 calc R . .
C3 C 0.9954(5) -0.1645(5) 0.3750(3) 0.0334(9) Uani 1 1 d . . .
H3A H 1.0821 -0.2021 0.3380 0.040 Uiso 1 1 calc R . .
C4 C 0.9448(5) -0.0113(5) 0.3456(3) 0.0332(9) Uani 1 1 d . . .
H4A H 0.9972 0.0522 0.2901 0.040 Uiso 1 1 calc R . .
C2 C 0.8006(5) -0.2034(5) 0.5063(3) 0.0340(9) Uani 1 1 d . . .
H2A H 0.7497 -0.2688 0.5615 0.041 Uiso 1 1 calc R . .
C14 C 0.4494(9) -0.1283(7) 0.1812(6) 0.0743(18) Uani 1 1 d . . .
C13 C 0.3065(5) 0.3454(4) 0.1124(3) 0.0305(9) Uani 1 1 d . . .
H13 H 0.2545 0.2797 0.1665 0.037 Uiso 1 1 calc R . .
H1C H 1.126(6) -0.455(6) 0.300(4) 0.037 Uiso 1 1 d . . .
H2C H 1.302(6) -0.548(6) 0.586(4) 0.037 Uiso 1 1 d . . .
H1B H 1.004(6) -0.522(5) 0.286(4) 0.037 Uiso 1 1 d . . .
H2B H 1.294(6) -0.431(6) 0.493(4) 0.037 Uiso 1 1 d . . .
O4W O 0.8705(13) 0.0964(12) 0.0559(7) 0.077(3) Uani 0.50 1 d PU A 1
O4'W O 0.8879(8) 0.8460(8) 0.0939(6) 0.0523(17) Uani 0.50 1 d PU B 2
O3W O 0.9600(12) 0.1375(9) 0.0269(8) 0.068(3) Uani 0.50 1 d PU . .

loop_
_atom_site_aniso_label
_atom_site_aniso_U_11
_atom_site_aniso_U_22
_atom_site_aniso_U_33
_atom_site_aniso_U_23
_atom_site_aniso_U_13
_atom_site_aniso_U_12
Zn1 0.0280(5) 0.0228(4) 0.0261(4) -0.0046(3) 0.0020(3) -0.0065(3)
S1 0.0326(6) 0.0300(6) 0.0296(6) -0.0073(4) 0.0047(4) -0.0095(4)
O2 0.0309(16) 0.0407(17) 0.0347(16) -0.0082(13) -0.0018(12) -0.0105(13)
O1 0.0416(17) 0.0346(16) 0.0266(15) 0.0013(12) 0.0079(12) -0.0119(13)
O5 0.0470(18) 0.0521(19) 0.0363(17) -0.0195(15) 0.0119(14) -0.0164(15)
N2 0.0358(18) 0.0218(16) 0.0227(16) -0.0037(13) 0.0017(13) -0.0076(14)
O2W 0.0318(16) 0.0343(16) 0.0374(17) -0.0049(13) -0.0029(13) -0.0120(13)
O1W 0.0378(17) 0.0378(17) 0.0288(15) -0.0097(13) 0.0054(13) -0.0160(14)
O4 0.050(2) 0.055(2) 0.0420(18) -0.0184(16) -0.0007(15) 0.0133(16)
O3 0.059(2) 0.110(3) 0.050(2) -0.039(2) 0.0174(17) -0.052(2)
N1 0.0291(17) 0.0256(17) 0.0265(17) -0.0037(14) 0.0029(14) -0.0055(14)
C9 0.029(2) 0.0220(18) 0.0225(18) -0.0063(15) 0.0066(15) -0.0069(15)
C8 0.032(2) 0.0218(19) 0.025(2) -0.0046(15) 0.0076(16) -0.0080(16)
F3 0.189(5) 0.084(3) 0.043(2) 0.0093(19) 0.032(2) -0.035(3)
C10 0.028(2) 0.0229(19) 0.027(2) -0.0069(16) 0.0044(16) -0.0060(16)
F2 0.180(6) 0.063(3) 0.115(4) 0.005(3) -0.010(4) 0.054(3)
C6 0.042(2) 0.028(2) 0.0217(19) -0.0061(16) -0.0003(17) -0.0098(18)
C11 0.031(2) 0.026(2) 0.029(2) -0.0097(17) 0.0044(16) -0.0058(16)
C5 0.035(2) 0.026(2) 0.0215(19) -0.0041(16) -0.0021(16) -0.0067(17)
C12 0.027(2) 0.030(2) 0.036(2) -0.0079(18) 0.0048(17) -0.0112(17)
F1 0.179(5) 0.079(3) 0.139(4) -0.050(3) 0.081(4) -0.094(3)
C7 0.031(2) 0.0227(19) 0.027(2) -0.0064(17) 0.0057(16) -0.0045(16)
C1 0.037(2) 0.029(2) 0.031(2) -0.0050(18) 0.0079(17) -0.0027(18)
C3 0.034(2) 0.029(2) 0.033(2) -0.0048(18) 0.0091(17) -0.0068(17)
C4 0.038(2) 0.028(2) 0.029(2) -0.0020(17) 0.0078(17) -0.0107(18)
C2 0.035(2) 0.027(2) 0.033(2) 0.0003(17) 0.0096(17) -0.0084(17)
C14 0.092(5) 0.051(4) 0.064(4) 0.000(3) 0.017(3) -0.009(3)
C13 0.034(2) 0.026(2) 0.027(2) -0.0005(16) 0.0087(16) -0.0116(17)
O4W 0.092(7) 0.089(7) 0.035(4) -0.029(5) -0.007(4) 0.031(6)
O4'W 0.052(4) 0.054(4) 0.048(4) -0.007(3) -0.023(3) -0.011(3)
O3W 0.074(6) 0.044(4) 0.068(6) 0.017(4) 0.002(5) -0.031(4)

loop_
_atom_type_symbol
_atom_type_description
_atom_type_scat_dispersion_real
_atom_type_scat_dispersion_imag
_atom_type_scat_source
C C 0.0181 0.0091 'International Tables Vol C Tables 4.2.6.8 and 6.1.1.4'
H H 0.0000 0.0000 'International Tables Vol C Tables 4.2.6.8 and 6.1.1.4'
N N 0.0311 0.0180 'International Tables Vol C Tables 4.2.6.8 and 6.1.1.4'
O O 0.0492 0.0322 'International Tables Vol C Tables 4.2.6.8 and 6.1.1.4'
F F 0.0727 0.0534 'International Tables Vol C Tables 4.2.6.8 and 6.1.1.4'
S S 0.3331 0.5567 'International Tables Vol C Tables 4.2.6.8 and 6.1.1.4'
Zn Zn -1.5491 0.6778 'International Tables Vol C Tables 4.2.6.8 and 6.1.1.4'

loop_
_geom_angle_atom_site_label_1
_geom_angle_atom_site_label_2
_geom_angle_atom_site_label_3
_geom_angle
_geom_angle_site_symmetry_1
_geom_angle_site_symmetry_3
O2W Zn1 O2W 180.00(18) 2_746 .
O2W Zn1 N1 88.01(12) 2_746 .
O2W Zn1 N1 91.99(12) . .
O2W Zn1 N1 91.99(12) 2_746 2_746
O2W Zn1 N1 88.01(12) . 2_746
N1 Zn1 N1 180.0 . 2_746
O2W Zn1 O1W 91.14(13) 2_746 .
O2W Zn1 O1W 88.86(13) . .
N1 Zn1 O1W 89.16(12) . .
N1 Zn1 O1W 90.84(12) 2_746 .
O2W Zn1 O1W 88.86(13) 2_746 2_746
O2W Zn1 O1W 91.14(13) . 2_746
N1 Zn1 O1W 90.84(12) . 2_746
N1 Zn1 O1W 89.16(12) 2_746 2_746
O1W Zn1 O1W 180.00(17) . 2_746
O3 S1 O4 115.2(2) . .
O3 S1 O5 114.2(2) . .
O4 S1 O5 114.7(2) . .
O3 S1 C14 103.1(3) . .
O4 S1 C14 103.2(3) . .
O5 S1 C14 104.3(3) . .
C7 N2 C11 125.2(3) . .
C7 N2 C6 115.4(3) . .
C11 N2 C6 118.7(3) . .
Zn1 O2W H2C 126(3) . .
Zn1 O2W H2B 135(4) . .
H2C O2W H2B 99(4) . .
Zn1 O1W H1C 125(4) . .
Zn1 O1W H1B 123(3) . .
H1C O1W H1B 109(5) . .
C2 N1 C3 116.6(3) . .
C2 N1 Zn1 120.0(3) . .
C3 N1 Zn1 123.5(3) . .
C9 C9 C10 120.0(4) 2_665 .
C9 C9 C8 118.6(4) 2_665 .
C10 C9 C8 121.4(4) . .
C13 C8 C9 120.7(4) . .
C13 C8 C7 120.7(3) . .
C9 C8 C7 118.5(3) . .
C12 C10 C9 120.3(4) . .
C12 C10 C11 119.4(4) . .
C9 C10 C11 120.3(3) . .
N2 C6 C5 112.8(3) . .
N2 C6 H6A 109.0 . .
C5 C6 H6A 109.0 . .
N2 C6 H6B 109.0 . .
C5 C6 H6B 109.0 . .
H6A C6 H6B 107.8 . .
O2 C11 N2 120.9(4) . .
O2 C11 C10 122.5(4) . .
N2 C11 C10 116.6(3) . .
C4 C5 C1 117.5(4) . .
C4 C5 C6 122.3(4) . .
C1 C5 C6 120.1(4) . .
C10 C12 C13 119.9(4) . 2_665
C10 C12 H12 120.0 . .
C13 C12 H12 120.0 2_665 .
O1 C7 N2 120.2(4) . .
O1 C7 C8 122.0(4) . .
N2 C7 C8 117.8(3) . .
C2 C1 C5 119.2(4) . .
C2 C1 H1A 120.4 . .
C5 C1 H1A 120.4 . .
N1 C3 C4 122.9(4) . .
N1 C3 H3A 118.5 . .
C4 C3 H3A 118.5 . .
C5 C4 C3 120.1(4) . .
C5 C4 H4A 120.0 . .
C3 C4 H4A 120.0 . .
N1 C2 C1 123.7(4) . .
N1 C2 H2A 118.2 . .
C1 C2 H2A 118.2 . .
F1 C14 F2 107.8(6) . .
F1 C14 F3 108.9(6) . .
F2 C14 F3 109.1(6) . .
F1 C14 S1 111.3(5) . .
F2 C14 S1 110.1(5) . .
F3 C14 S1 109.6(5) . .
C8 C13 C12 120.5(3) . 2_665
C8 C13 H13 119.7 . .
C12 C13 H13 119.7 2_665 .

loop_
_geom_bond_atom_site_label_1
_geom_bond_atom_site_label_2
_geom_bond_distance
_geom_bond_site_symmetry_2
Zn1 O2W 2.079(3) 2_746
Zn1 O2W 2.079(3) .
Zn1 N1 2.129(3) .
Zn1 N1 2.129(3) 2_746
Zn1 O1W 2.154(3) .
Zn1 O1W 2.154(3) 2_746
S1 O3 1.429(4) .
S1 O4 1.431(3) .
S1 O5 1.447(3) .
S1 C14 1.802(6) .
O2 C11 1.219(5) .
O1 C7 1.217(5) .
N2 C7 1.395(5) .
N2 C11 1.397(5) .
N2 C6 1.477(5) .
O2W H2C 0.95(5) .
O2W H2B 0.81(5) .
O1W H1C 0.73(5) .
O1W H1B 0.95(5) .
N1 C2 1.345(5) .
N1 C3 1.347(5) .
C9 C9 1.405(8) 2_665
C9 C10 1.410(6) .
C9 C8 1.423(5) .
C8 C13 1.361(6) .
C8 C7 1.486(6) .
F3 C14 1.335(8) .
C10 C12 1.375(6) .
C10 C11 1.480(6) .
F2 C14 1.336(9) .
C6 C5 1.516(5) .
C6 H6A 0.9700 .
C6 H6B 0.9700 .
C5 C4 1.379(6) .
C5 C1 1.389(6) .
C12 C13 1.413(6) 2_665
C12 H12 0.9300 .
F1 C14 1.317(9) .
C1 C2 1.374(6) .
C1 H1A 0.9300 .
C3 C4 1.376(6) .
C3 H3A 0.9300 .
C4 H4A 0.9300 .
C2 H2A 0.9300 .
C13 C12 1.413(6) 2_665
C13 H13 0.9300 .
O4W O3W 0.934(12) .

loop_
_geom_torsion_atom_site_label_1
_geom_torsion_atom_site_label_2
_geom_torsion_atom_site_label_3
_geom_torsion_atom_site_label_4
_geom_torsion
_geom_torsion_site_symmetry_1
_geom_torsion_site_symmetry_4
O2W Zn1 N1 C2 52.4(3) 2_746 .
O2W Zn1 N1 C2 -127.6(3) . .
N1 Zn1 N1 C2 -15(100) 2_746 .
O1W Zn1 N1 C2 143.6(3) . .
O1W Zn1 N1 C2 -36.4(3) 2_746 .
O2W Zn1 N1 C3 -127.1(3) 2_746 .
O2W Zn1 N1 C3 52.9(3) . .
N1 Zn1 N1 C3 165(100) 2_746 .
O1W Zn1 N1 C3 -35.9(3) . .
O1W Zn1 N1 C3 144.1(3) 2_746 .
C9 C9 C8 C13 0.8(6) 2_665 .
C10 C9 C8 C13 -179.7(4) . .
C9 C9 C8 C7 -177.1(4) 2_665 .
C10 C9 C8 C7 2.5(5) . .
C9 C9 C10 C12 0.0(7) 2_665 .
C8 C9 C10 C12 -179.5(4) . .
C9 C9 C10 C11 179.9(4) 2_665 .
C8 C9 C10 C11 0.3(6) . .
C7 N2 C6 C5 79.5(4) . .
C11 N2 C6 C5 -109.5(4) . .
C7 N2 C11 O2 178.8(4) . .
C6 N2 C11 O2 8.7(6) . .
C7 N2 C11 C10 -1.0(5) . .
C6 N2 C11 C10 -171.1(3) . .
C12 C10 C11 O2 -1.1(6) . .
C9 C10 C11 O2 179.0(4) . .
C12 C10 C11 N2 178.7(3) . .
C9 C10 C11 N2 -1.2(5) . .
N2 C6 C5 C4 66.6(5) . .
N2 C6 C5 C1 -116.6(4) . .
C9 C10 C12 C13 -0.2(6) . 2_665
C11 C10 C12 C13 180.0(4) . 2_665
C11 N2 C7 O1 -176.1(4) . .
C6 N2 C7 O1 -5.7(5) . .
C11 N2 C7 C8 3.8(5) . .
C6 N2 C7 C8 174.2(3) . .
C13 C8 C7 O1 -2.3(6) . .
C9 C8 C7 O1 175.5(4) . .
C13 C8 C7 N2 177.8(4) . .
C9 C8 C7 N2 -4.4(5) . .
C4 C5 C1 C2 -1.6(6) . .
C6 C5 C1 C2 -178.6(4) . .
C2 N1 C3 C4 -0.2(6) . .
Zn1 N1 C3 C4 179.3(3) . .
C1 C5 C4 C3 1.1(6) . .
C6 C5 C4 C3 178.1(4) . .
N1 C3 C4 C5 -0.2(7) . .
C3 N1 C2 C1 -0.3(6) . .
Zn1 N1 C2 C1 -179.8(3) . .
C5 C1 C2 N1 1.2(7) . .
O3 S1 C14 F1 -179.9(5) . .
O4 S1 C14 F1 -59.6(5) . .
O5 S1 C14 F1 60.5(5) . .
O3 S1 C14 F2 60.7(6) . .
O4 S1 C14 F2 -179.1(5) . .
O5 S1 C14 F2 -58.9(6) . .
O3 S1 C14 F3 -59.4(6) . .
O4 S1 C14 F3 60.9(6) . .
O5 S1 C14 F3 -179.0(5) . .
C9 C8 C13 C12 -0.6(6) . 2_665
C7 C8 C13 C12 177.2(4) . 2_665
